data_2224560
loop_
_publ_author_name
'Jasinski, Jerry P.'
'Butcher, Ray J.'
'Narayana, B.'
'Veena, K.'
'Yathirajan, H. S.'

_publ_section_title
;
 (2<i>E</i>)-3-(4-Bromophenyl)-1-(3-chlorophenyl)prop-2-en-1-one
;
_journal_coeditor_code BT5130
_journal_issue 1
_journal_name_full 'Acta Crystallographica Section E'
_journal_page_first o158
_journal_paper_doi 10.1107/S1600536809053446
_journal_volume 66
_journal_year 2010
_chemical_formula_iupac 'C15 H10 Br Cl O'
_chemical_formula_moiety 'C15 H10 Br Cl O'
_chemical_formula_sum 'C15 H10 Br Cl O'
_chemical_formula_weight 321.59
_chemical_name_systematic
;
(2<i>E</i>)-3-(4-Bromophenyl)-1-(3-chlorophenyl)prop-2-en-1-one
;
_space_group_IT_number 2
_symmetry_cell_setting triclinic
_symmetry_space_group_name_Hall '-P 1'
_symmetry_space_group_name_H-M 'P -1'
_atom_sites_solution_hydrogens geom
_atom_sites_solution_primary direct
_atom_sites_solution_secondary difmap
_cell_angle_alpha 101.929(11)
_cell_angle_beta 94.371(10)
_cell_angle_gamma 93.299(11)
_cell_formula_units_Z 2
_cell_length_a 5.9197(8)
_cell_length_b 7.3391(11)
_cell_length_c 14.8171(17)
_cell_measurement_reflns_used 3370
_cell_measurement_temperature 110(2)
_cell_measurement_theta_max 73.8963
_cell_measurement_theta_min 6.0983
_cell_volume 626.22(15)
_computing_cell_refinement '<i>CrysAlis RED</i> (Oxford Diffraction, 2007)'
_computing_data_collection '<i>CrysAlis Pro</i> (Oxford Diffraction, 2007)'
_computing_data_reduction '<i>CrysAlis RED</i> (Oxford Diffraction, 2007)'
_computing_molecular_graphics '<i>SHELXTL</i> (Sheldrick, 2008)'
_computing_publication_material '<i>SHELXTL</i> (Sheldrick, 2008)'
_computing_structure_refinement '<i>SHELXL97</i>) (Sheldrick, 2008)'
_computing_structure_solution '<i>SHELXS97</i> (Sheldrick, 2008)'
_diffrn_ambient_temperature 110(2)
_diffrn_detector_area_resol_mean 10.5081
_diffrn_measured_fraction_theta_full 0.995
_diffrn_measured_fraction_theta_max 0.956
_diffrn_measurement_device_type 'Oxford Diffraction Xcalibur diffractometer with a Ruby Gemini detector'
_diffrn_measurement_method '\w scans'
_diffrn_radiation_monochromator graphite
_diffrn_radiation_source 'fine-focus sealed tube'
_diffrn_radiation_type CuK\a
_diffrn_radiation_wavelength 1.54178
_diffrn_reflns_av_R_equivalents 0.0368
_diffrn_reflns_av_sigmaI/netI 0.0281
_diffrn_reflns_limit_h_max 6
_diffrn_reflns_limit_h_min -7
_diffrn_reflns_limit_k_max 8
_diffrn_reflns_limit_k_min -9
_diffrn_reflns_limit_l_max 18
_diffrn_reflns_limit_l_min -18
_diffrn_reflns_number 3868
_diffrn_reflns_theta_full 67.50
_diffrn_reflns_theta_max 73.96
_diffrn_reflns_theta_min 6.13
_diffrn_standards_decay_% <2%
_diffrn_standards_number 0
_exptl_absorpt_coefficient_mu 6.291
_exptl_absorpt_correction_T_max 0.344
_exptl_absorpt_correction_T_min 0.041
_exptl_absorpt_correction_type analytical
_exptl_absorpt_process_details
;
(CrysAlis RED; Oxford Diffraction, 2007)
;
_exptl_crystal_colour colorless
_exptl_crystal_density_diffrn 1.706
_exptl_crystal_density_method 'not measured'
_exptl_crystal_description plate
_exptl_crystal_F_000 320
_exptl_crystal_size_max 0.501
_exptl_crystal_size_mid 0.213
_exptl_crystal_size_min 0.115
_refine_diff_density_max 1.780
_refine_diff_density_min -1.285
_refine_ls_extinction_method none
_refine_ls_goodness_of_fit_ref 1.068
_refine_ls_hydrogen_treatment constr
_refine_ls_matrix_type full
_refine_ls_number_parameters 163
_refine_ls_number_reflns 2432
_refine_ls_number_restraints 0
_refine_ls_restrained_S_all 1.068
_refine_ls_R_factor_all 0.0594
_refine_ls_R_factor_gt 0.0575
_refine_ls_shift/su_max 0.001
_refine_ls_shift/su_mean 0.000
_refine_ls_structure_factor_coef Fsqd
_refine_ls_weighting_details 'calc w=1/[\s^2^(Fo^2^)+(0.1305P)^2^+0.5925P] where P=(Fo^2^+2Fc^2^)/3'
_refine_ls_weighting_scheme calc
_refine_ls_wR_factor_gt 0.1612
_refine_ls_wR_factor_ref 0.1636
_reflns_number_gt 2312
_reflns_number_total 2432
_reflns_threshold_expression I>2\s(I)
_cod_data_source_file bt5130.cif
_cod_data_source_block I
_cod_database_code 2224560
_cod_database_fobs_code 2224560

loop_
_symmetry_equiv_pos_as_xyz
'x, y, z'
'-x, -y, -z'

loop_
_atom_site_type_symbol
_atom_site_label
_atom_site_fract_x
_atom_site_fract_y
_atom_site_fract_z
_atom_site_U_iso_or_equiv
_atom_site_adp_type
_atom_site_calc_flag
_atom_site_refinement_flags
_atom_site_occupancy
_atom_site_disorder_assembly
_atom_site_disorder_group
Br Br1A -0.10431(6) 0.72017(5) 0.94001(2) 0.0266(2) Uani d . 1 . .
Cl Cl1A 0.58277(16) -0.04318(14) 0.11075(6) 0.0269(3) Uani d . 1 . .
O O1A 0.7080(5) 0.2207(4) 0.47588(19) 0.0270(6) Uani d . 1 . .
C C12A -0.0341(6) 0.5947(5) 0.7495(3) 0.0205(7) Uani d . 1 . .
H H12A -0.1777 0.6408 0.7378 0.025 Uiso calc R 1 . .
C C1A 0.3919(6) 0.1019(5) 0.3683(3) 0.0195(7) Uani d . 1 . .
C C2A 0.5227(6) 0.0801(5) 0.2923(3) 0.0214(7) Uani d . 1 . .
H H2AA 0.6756 0.1315 0.2992 0.026 Uiso calc R 1 . .
C C11A 0.0849(6) 0.5125(5) 0.6764(3) 0.0215(7) Uani d . 1 . .
H H11A 0.0215 0.5019 0.6146 0.026 Uiso calc R 1 . .
C C5A 0.0776(6) -0.0794(5) 0.2713(3) 0.0232(8) Uani d . 1 . .
H H5AA -0.0727 -0.1364 0.2645 0.028 Uiso calc R 1 . .
C C10A 0.2967(6) 0.4452(5) 0.6929(3) 0.0207(7) Uani d . 1 . .
C C8A 0.3490(7) 0.2931(6) 0.5299(3) 0.0245(8) Uani d . 1 . .
H H8AA 0.1944 0.3044 0.5110 0.029 Uiso calc R 1 . .
C C14A 0.2701(6) 0.5451(5) 0.8595(3) 0.0229(7) Uani d . 1 . .
H H14A 0.3318 0.5556 0.9216 0.027 Uiso calc R 1 . .
C C3A 0.4245(6) -0.0180(5) 0.2068(3) 0.0200(7) Uani d . 1 . .
C C15A 0.3894(6) 0.4648(5) 0.7854(2) 0.0210(7) Uani d . 1 . .
H H15A 0.5352 0.4227 0.7974 0.025 Uiso calc R 1 . .
C C13A 0.0594(7) 0.6090(5) 0.8404(2) 0.0200(7) Uani d . 1 . .
C C6A 0.1690(6) 0.0229(5) 0.3577(3) 0.0214(7) Uani d . 1 . .
H H6AA 0.0799 0.0386 0.4091 0.026 Uiso calc R 1 . .
C C7A 0.5018(6) 0.2071(5) 0.4605(2) 0.0213(7) Uani d . 1 . .
C C9A 0.4280(6) 0.3546(5) 0.6187(3) 0.0210(7) Uani d . 1 . .
H H9AA 0.5826 0.3381 0.6351 0.025 Uiso calc R 1 . .
C C4A 0.2037(6) -0.0988(5) 0.1951(3) 0.0228(7) Uani d . 1 . .
H H4AA 0.1399 -0.1661 0.1360 0.027 Uiso calc R 1 . .

loop_
_atom_site_aniso_label
_atom_site_aniso_U_11
_atom_site_aniso_U_22
_atom_site_aniso_U_33
_atom_site_aniso_U_12
_atom_site_aniso_U_13
_atom_site_aniso_U_23
Br1A 0.0240(3) 0.0339(3) 0.0202(3) 0.00673(19) 0.00381(18) 0.0001(2)
Cl1A 0.0292(5) 0.0316(5) 0.0200(5) 0.0051(4) 0.0061(3) 0.0036(4)
O1A 0.0217(13) 0.0343(15) 0.0224(14) 0.0029(12) 0.0001(10) 0.0010(11)
C12A 0.0183(16) 0.0213(17) 0.0211(17) -0.0020(13) -0.0003(13) 0.0044(14)
C1A 0.0205(17) 0.0196(17) 0.0191(17) 0.0030(13) 0.0014(13) 0.0057(13)
C2A 0.0207(17) 0.0211(17) 0.0213(17) 0.0032(14) -0.0002(13) 0.0026(14)
C11A 0.0230(17) 0.0209(17) 0.0195(17) -0.0015(14) -0.0015(13) 0.0039(13)
C5A 0.0174(16) 0.0211(17) 0.030(2) -0.0020(13) -0.0039(14) 0.0061(15)
C10A 0.0222(18) 0.0199(17) 0.0194(17) -0.0032(14) -0.0003(14) 0.0050(13)
C8A 0.0228(18) 0.0278(19) 0.0217(18) 0.0016(14) 0.0005(14) 0.0033(15)
C14A 0.0227(18) 0.0233(18) 0.0213(17) -0.0006(14) -0.0019(14) 0.0036(14)
C3A 0.0201(17) 0.0211(18) 0.0197(17) 0.0058(13) 0.0029(13) 0.0047(14)
C15A 0.0179(16) 0.0258(18) 0.0192(17) 0.0022(13) 0.0018(13) 0.0045(14)
C13A 0.0252(18) 0.0181(17) 0.0155(17) 0.0027(14) 0.0045(14) -0.0006(13)
C6A 0.0208(17) 0.0239(18) 0.0208(18) 0.0013(14) 0.0034(13) 0.0075(14)
C7A 0.0239(17) 0.0218(17) 0.0187(17) 0.0006(14) 0.0017(14) 0.0061(14)
C9A 0.0203(17) 0.0208(17) 0.0218(18) -0.0003(14) 0.0008(14) 0.0055(14)
C4A 0.0240(18) 0.0218(17) 0.0203(17) 0.0035(14) -0.0043(14) 0.0008(14)

loop_
_atom_type_symbol
_atom_type_description
_atom_type_scat_dispersion_real
_atom_type_scat_dispersion_imag
_atom_type_scat_source
C C 0.0181 0.0091 'International Tables Vol C Tables 4.2.6.8 and 6.1.1.4'
H H 0.0000 0.0000 'International Tables Vol C Tables 4.2.6.8 and 6.1.1.4'
O O 0.0492 0.0322 'International Tables Vol C Tables 4.2.6.8 and 6.1.1.4'
Cl Cl 0.3639 0.7018 'International Tables Vol C Tables 4.2.6.8 and 6.1.1.4'
Br Br -0.6763 1.2805 'International Tables Vol C Tables 4.2.6.8 and 6.1.1.4'

loop_
_geom_angle_atom_site_label_1
_geom_angle_atom_site_label_2
_geom_angle_atom_site_label_3
_geom_angle_site_symmetry_1
_geom_angle_site_symmetry_3
_geom_angle
_geom_angle_publ_flag
C11A C12A C13A . . 119.4(3) ?
C11A C12A H12A . . 120.3 ?
C13A C12A H12A . . 120.3 ?
C6A C1A C2A . . 120.2(3) ?
C6A C1A C7A . . 121.8(3) ?
C2A C1A C7A . . 117.9(3) ?
C3A C2A C1A . . 118.7(3) ?
C3A C2A H2AA . . 120.7 ?
C1A C2A H2AA . . 120.7 ?
C12A C11A C10A . . 120.8(3) ?
C12A C11A H11A . . 119.6 ?
C10A C11A H11A . . 119.6 ?
C4A C5A C6A . . 120.7(3) ?
C4A C5A H5AA . . 119.6 ?
C6A C5A H5AA . . 119.6 ?
C11A C10A C15A . . 118.7(4) ?
C11A C10A C9A . . 123.1(3) ?
C15A C10A C9A . . 118.2(3) ?
C9A C8A C7A . . 120.4(4) ?
C9A C8A H8AA . . 119.8 ?
C7A C8A H8AA . . 119.8 ?
C13A C14A C15A . . 118.5(3) ?
C13A C14A H14A . . 120.7 ?
C15A C14A H14A . . 120.7 ?
C2A C3A C4A . . 122.0(3) ?
C2A C3A Cl1A . . 119.4(3) ?
C4A C3A Cl1A . . 118.6(3) ?
C14A C15A C10A . . 121.1(3) ?
C14A C15A H15A . . 119.5 ?
C10A C15A H15A . . 119.5 ?
C14A C13A C12A . . 121.5(3) ?
C14A C13A Br1A . . 119.2(3) ?
C12A C13A Br1A . . 119.3(3) ?
C1A C6A C5A . . 119.6(3) ?
C1A C6A H6AA . . 120.2 ?
C5A C6A H6AA . . 120.2 ?
O1A C7A C8A . . 122.6(3) ?
O1A C7A C1A . . 120.2(3) ?
C8A C7A C1A . . 117.2(3) ?
C8A C9A C10A . . 125.6(4) ?
C8A C9A H9AA . . 117.2 ?
C10A C9A H9AA . . 117.2 ?
C3A C4A C5A . . 118.8(3) ?
C3A C4A H4AA . . 120.6 ?
C5A C4A H4AA . . 120.6 ?

loop_
_geom_bond_atom_site_label_1
_geom_bond_atom_site_label_2
_geom_bond_site_symmetry_2
_geom_bond_distance
_geom_bond_publ_flag
Br1A C13A . 1.896(4) ?
Cl1A C3A . 1.747(4) ?
O1A C7A . 1.219(5) ?
C12A C11A . 1.388(6) ?
C12A C13A . 1.398(5) ?
C12A H12A . 0.9500 ?
C1A C6A . 1.395(5) ?
C1A C2A . 1.402(5) ?
C1A C7A . 1.503(5) ?
C2A C3A . 1.387(5) ?
C2A H2AA . 0.9500 ?
C11A C10A . 1.396(5) ?
C11A H11A . 0.9500 ?
C5A C4A . 1.388(6) ?
C5A C6A . 1.395(5) ?
C5A H5AA . 0.9500 ?
C10A C15A . 1.413(5) ?
C10A C9A . 1.463(5) ?
C8A C9A . 1.339(5) ?
C8A C7A . 1.487(5) ?
C8A H8AA . 0.9500 ?
C14A C13A . 1.387(5) ?
C14A C15A . 1.396(5) ?
C14A H14A . 0.9500 ?
C3A C4A . 1.387(5) ?
C15A H15A . 0.9500 ?
C6A H6AA . 0.9500 ?
C9A H9AA . 0.9500 ?
C4A H4AA . 0.9500 ?

loop_
_geom_hbond_atom_site_label_D
_geom_hbond_atom_site_label_H
_geom_hbond_atom_site_label_A
_geom_hbond_site_symmetry_A
_geom_hbond_distance_DH
_geom_hbond_distance_HA
_geom_hbond_distance_DA
_geom_hbond_angle_DHA
C2A H2AA Cg2 2_666 0.95 2.97 3.588(4) 124
C5A H5AA Cg2 2_556 0.95 2.84 3.463(4) 124
C12A H12A Cg1 2_566 0.95 2.83 3.527(4) 131

loop_
_geom_torsion_atom_site_label_1
_geom_torsion_atom_site_label_2
_geom_torsion_atom_site_label_3
_geom_torsion_atom_site_label_4
_geom_torsion_site_symmetry_1
_geom_torsion_site_symmetry_2
_geom_torsion_site_symmetry_3
_geom_torsion_site_symmetry_4
_geom_torsion
_geom_torsion_publ_flag
C6A C1A C2A C3A . . . . 1.2(5) ?
C7A C1A C2A C3A . . . . 179.4(3) ?
C13A C12A C11A C10A . . . . -0.4(6) ?
C12A C11A C10A C15A . . . . -0.9(6) ?
C12A C11A C10A C9A . . . . 179.0(3) ?
C1A C2A C3A C4A . . . . -1.7(5) ?
C1A C2A C3A Cl1A . . . . 178.8(3) ?
C13A C14A C15A C10A . . . . -1.3(6) ?
C11A C10A C15A C14A . . . . 1.7(6) ?
C9A C10A C15A C14A . . . . -178.1(3) ?
C15A C14A C13A C12A . . . . 0.0(6) ?
C15A C14A C13A Br1A . . . . -179.5(3) ?
C11A C12A C13A C14A . . . . 0.8(6) ?
C11A C12A C13A Br1A . . . . -179.7(3) ?
C2A C1A C6A C5A . . . . 0.6(5) ?
C7A C1A C6A C5A . . . . -177.6(3) ?
C4A C5A C6A C1A . . . . -1.9(6) ?
C9A C8A C7A O1A . . . . -14.5(6) ?
C9A C8A C7A C1A . . . . 166.1(4) ?
C6A C1A C7A O1A . . . . 155.6(4) ?
C2A C1A C7A O1A . . . . -22.6(5) ?
C6A C1A C7A C8A . . . . -25.0(5) ?
C2A C1A C7A C8A . . . . 156.8(3) ?
C7A C8A C9A C10A . . . . 178.5(3) ?
C11A C10A C9A C8A . . . . -13.4(6) ?
C15A C10A C9A C8A . . . . 166.4(4) ?
C2A C3A C4A C5A . . . . 0.4(5) ?
Cl1A C3A C4A C5A . . . . 179.8(3) ?
C6A C5A C4A C3A . . . . 1.4(6) ?

loop_
_cod_related_entry_id
_cod_related_entry_database
_cod_related_entry_code
1 ChemSpider 6253761
